data_2006690
loop_
_publ_author_name
'Warda, Salam A.'

_publ_section_title
;(Imidazole-<i>N</i>^3^)(<i>N</i>-salicylidene-\a-aminoisobutyrato-<i>O</i>,<i>N</i>,<i>O</i>')copper(II)
 Dimer
;
_journal_issue 11
_journal_name_full 'Acta Crystallographica Section C'
_journal_page_first 1588
_journal_page_last 1590
_journal_paper_doi 10.1107/S0108270197008275
_journal_volume 53
_journal_year 1997
_chemical_formula_iupac '[Cu (C11 H11 N O3) (C3 H4 N2)]'
_chemical_formula_sum 'C14 H15 Cu N3 O3'
_chemical_formula_weight 336.83
_chemical_name_systematic
;
 (Imidazole) (N-Salicylidene-\a-aminoisobutyrato)-Copper(II) Dimer
;
_space_group_IT_number 14
_symmetry_cell_setting monoclinic
_symmetry_space_group_name_Hall '-P 2ybc'
_symmetry_space_group_name_H-M 'P 1 21/c 1'
_audit_creation_method SHELXL
_cell_angle_alpha 90.00
_cell_angle_beta 94.489(6)
_cell_angle_gamma 90.00
_cell_formula_units_Z 4
_cell_length_a 9.1844(4)
_cell_length_b 16.9279(7)
_cell_length_c 9.3097(4)
_cell_measurement_reflns_used 25
_cell_measurement_temperature 293(2)
_cell_measurement_theta_max 46.617
_cell_measurement_theta_min 40.475
_cell_volume 1442.96(11)
_computing_cell_refinement 'CAD-4 EXPRESS'
_computing_data_collection 'CAD-4 EXPRESS (Enraf Nonius, 1992)'
_computing_data_reduction 'XCAD-4 (Harms, 1997)'
_computing_molecular_graphics 'XP (Siemens, 1996b)'
_computing_publication_material SHELXL96
_computing_structure_refinement 'SHELXL96 (Sheldrick, 1996b)'
_computing_structure_solution 'SHELXS96 (Sheldrick, 1996a)'
_diffrn_ambient_temperature 293(2)
_diffrn_measurement_device 'Enraf Nonius CAD4'
_diffrn_measurement_method '\w--2\q scans'
_diffrn_radiation_monochromator graphite
_diffrn_radiation_source 'fine-focus sealed tube'
_diffrn_radiation_type CuK\a
_diffrn_radiation_wavelength 1.54178
_diffrn_reflns_av_R_equivalents 0.0390
_diffrn_reflns_av_sigmaI/netI 0.0108
_diffrn_reflns_limit_h_max 0
_diffrn_reflns_limit_h_min -10
_diffrn_reflns_limit_k_max 19
_diffrn_reflns_limit_k_min 0
_diffrn_reflns_limit_l_max 10
_diffrn_reflns_limit_l_min -10
_diffrn_reflns_number 2286
_diffrn_reflns_theta_max 59.95
_diffrn_reflns_theta_min 4.83
_diffrn_standards_decay_% 0
_diffrn_standards_interval_time 120
_diffrn_standards_number 3
_exptl_absorpt_coefficient_mu 2.265
_exptl_absorpt_correction_T_max 0.8459
_exptl_absorpt_correction_T_min 0.4759
_exptl_absorpt_correction_type 'empirical, psi-scans (XPREP; Siemens, 1996a)'
_exptl_crystal_colour Violet
_exptl_crystal_density_diffrn 1.550
_exptl_crystal_density_method 'not measured'
_exptl_crystal_description Needle
_exptl_crystal_F_000 692
_exptl_crystal_size_max 0.33
_exptl_crystal_size_mid 0.09
_exptl_crystal_size_min 0.06
_refine_diff_density_max 0.361
_refine_diff_density_min -0.359
_refine_ls_extinction_coef 0.0025(3)
_refine_ls_extinction_method 'SHELXL96 (Sheldrick, 1996b)'
_refine_ls_goodness_of_fit_all 1.087
_refine_ls_goodness_of_fit_obs 1.098
_refine_ls_hydrogen_treatment 'H atoms riding'
_refine_ls_matrix_type full
_refine_ls_number_parameters 191
_refine_ls_number_reflns 2140
_refine_ls_number_restraints 0
_refine_ls_restrained_S_all 1.087
_refine_ls_restrained_S_obs 1.098
_refine_ls_R_factor_all 0.0350
_refine_ls_R_factor_obs .0338
_refine_ls_shift/esd_max 0.000
_refine_ls_shift/esd_mean 0.000
_refine_ls_structure_factor_coef Fsqd
_refine_ls_weighting_details 'w = 1/[\s^2^(Fo^2^)+(0.0507P)^2^+1.3387P] where P=(Fo^2^+2Fc^2^)/3'
_refine_ls_weighting_scheme calc
_refine_ls_wR_factor_all 0.0932
_refine_ls_wR_factor_obs .0924
_reflns_number_observed 2064
_reflns_number_total 2140
_reflns_observed_criterion >2sigma(I)
_cod_data_source_file jz1216.cif
_cod_data_source_block sabim
_cod_depositor_comments
;
The following automatic conversions were performed:
'_symmetry_cell_setting' value 'Monoclinic' changed to 'monoclinic'
according to '/home/saulius/struct/CIF-dictionaries/cif_core.dic'
dictionary named 'cif_core.dic' version 2.4.1 from 2010-06-29.

Automatic conversion script
Id: cif_fix_enum 1527 2010-12-29 10:47:43Z saulius 

The following automatic conversions were performed:

'_refine_ls_weighting_scheme' value 'calc w =
1/[\s^2^(Fo^2^)+(0.0507P)^2^+1.3387P] where P=(Fo^2^+2Fc^2^)/3' was
changed to 'calc'. New tag '_refine_ls_weighting_details' was
created. The value of the new tag was set to 'w =
1/[\s^2^(Fo^2^)+(0.0507P)^2^+1.3387P] where P=(Fo^2^+2Fc^2^)/3'.

Automatic conversion script
Id: cif_fix_values 3143 2015-03-26 13:38:13Z robertas 
;
_cod_original_sg_symbol_H-M 'P 21/c'
_cod_database_code 2006690

loop_
_symmetry_equiv_pos_as_xyz
'x, y, z'
'-x, y+1/2, -z+1/2'
'-x, -y, -z'
'x, -y-1/2, z-1/2'

loop_
_atom_site_aniso_label
_atom_site_aniso_U_11
_atom_site_aniso_U_22
_atom_site_aniso_U_33
_atom_site_aniso_U_12
_atom_site_aniso_U_13
_atom_site_aniso_U_23
Cu .0277(3) .0365(3) .0342(3) .00348(14) .00819(17) .00547(14)
O1 .0314(10) .0447(10) .0399(10) .0050(8) .0107(8) .0071(8)
N1 .0305(11) .0340(11) .0349(11) .0022(9) .0096(9) .0026(9)
C1 .0277(13) .0347(14) .0394(14) -.0020(11) .0062(11) -.0074(11)
O2 .0308(10) .0470(11) .0433(11) .0071(8) .0117(8) .0121(9)
N2 .0308(11) .0394(12) .0335(11) .0012(9) .0084(9) .0008(9)
C2 .0425(16) .0430(15) .0435(15) -.0018(13) .0178(12) -.0041(13)
O3 .0496(12) .0846(16) .0558(13) .0286(12) .0292(11) .0294(12)
N3 .0275(11) .0530(14) .0426(13) .0068(10) .0059(10) .0087(11)
C3 .0404(16) .0534(18) .0561(18) -.0031(14) .0229(14) -.0099(15)
C4 .0344(16) .060(2) .078(2) .0087(14) .0216(15) -.0047(17)
C5 .0386(16) .0481(17) .0623(19) .0105(13) .0135(14) .0064(14)
C6 .0288(13) .0378(14) .0441(15) .0027(11) .0090(11) -.0027(12)
C7 .0324(14) .0360(14) .0448(15) .0055(11) .0058(11) .0055(11)
C8 .0350(14) .0395(15) .0370(14) .0069(11) .0130(11) .0075(11)
C9 .0341(14) .0413(15) .0434(16) .0039(12) .0122(12) .0070(12)
C10 .0495(18) .074(2) .0399(16) .0065(16) .0089(13) .0009(15)
C11 .0516(18) .0419(16) .064(2) .0040(14) .0224(15) .0117(15)
C12 .0297(13) .0440(15) .0356(14) .0002(11) .0087(11) .0014(11)
C13 .0463(18) .088(2) .0329(15) .0107(17) .0077(13) .0101(15)
C14 .0425(16) .069(2) .0353(15) .0145(15) .0126(12) -.0008(14)

loop_
_atom_site_label
_atom_site_fract_x
_atom_site_fract_y
_atom_site_fract_z
_atom_site_U_iso_or_equiv
_atom_site_thermal_displace_type
_atom_site_calc_flag
_atom_site_refinement_flags
_atom_site_occupancy
_atom_site_disorder_group
_atom_site_type_symbol
Cu .88079(4) .42577(2) -.00863(4) .03248(19) Uani d . 1 . Cu
O1 1.0478(2) .43942(11) -.1167(2) .0383(4) Uani d . 1 . O
N1 .9781(2) .35135(12) .1239(2) .0328(5) Uani d . 1 . N
C1 1.1630(3) .39304(15) -.1122(3) .0338(6) Uani d . 1 . C
O2 .7209(2) .41458(11) .1148(2) .0399(5) Uani d . 1 . O
N2 .7548(2) .47596(13) -.1623(2) .0343(5) Uani d . 1 . N
C2 1.2649(3) .40325(18) -.2169(3) .0422(7) Uani d . 1 . C
H2 1.2464 .4409 -.2887 .051 Uiso calc R 1 . H
O3 .6669(2) .36980(15) .3283(2) .0620(7) Uani d . 1 . O
N3 .5791(2) .54319(15) -.2774(2) .0409(5) Uani d . 1 . N
H31 .5023 .5719 -.2932 .049 Uiso calc R 1 . H
C3 1.3900(3) .35913(18) -.2154(3) .0490(7) Uani d . 1 . C
H3 1.4553 .3680 -.2851 .059 Uiso calc R 1 . H
C4 1.4208(3) .3015(2) -.1119(4) .0566(9) Uani d . 1 . C
H4 1.5054 .2713 -.1121 .068 Uiso calc R 1 . H
C5 1.3243(3) .28984(18) -.0093(4) .0491(7) Uani d . 1 . C
H5 1.3447 .2513 .0607 .059 Uiso calc R 1 . H
C6 1.1943(3) .33448(16) -.0062(3) .0366(6) Uani d . 1 . C
C7 1.1033(3) .31932(16) .1087(3) .0376(6) Uani d . 1 . C
H7 1.1375 .2832 .1787 .045 Uiso calc R 1 . H
C8 .8960(3) .33083(16) .2494(3) .0367(6) Uani d . 1 . C
C9 .7499(3) .37526(16) .2302(3) .0391(6) Uani d . 1 . C
C10 .9795(4) .3579(2) .3885(3) .0541(8) Uani d . 1 . C
H10A .9985 .4135 .3833 .081 Uiso calc R 1 . H
H10B 1.0704 .3298 .4015 .081 Uiso calc R 1 . H
H10C .9223 .3474 .4684 .081 Uiso calc R 1 . H
C11 .8606(3) .24262(17) .2520(4) .0517(8) Uani d . 1 . C
H11A .8065 .2281 .1635 .078 Uiso calc R 1 . H
H11B .8032 .2315 .3315 .078 Uiso calc R 1 . H
H11C .9498 .2129 .2626 .078 Uiso calc R 1 . H
C12 .6347(3) .51737(16) -.1503(3) .0361(6) Uani d . 1 . C
H12 .5941 .5272 -.0636 .043 Uiso calc R 1 . H
C13 .6662(3) .5158(2) -.3779(3) .0556(8) Uani d . 1 . C
H13 .6533 .5238 -.4770 .067 Uiso calc R 1 . H
C14 .7746(3) .4750(2) -.3067(3) .0484(7) Uani d . 1 . C
H14 .8509 .4500 -.3486 .058 Uiso calc R 1 . H

loop_
_atom_type_symbol
_atom_type_description
_atom_type_scat_dispersion_real
_atom_type_scat_dispersion_imag
_atom_type_scat_source
C C 0.0181 0.0091 'International Tables Vol C Tables 4.2.6.8 and 6.1.1.4'
H H 0.0000 0.0000 'International Tables Vol C Tables 4.2.6.8 and 6.1.1.4'
N N 0.0311 0.0180 'International Tables Vol C Tables 4.2.6.8 and 6.1.1.4'
O O 0.0492 0.0322 'International Tables Vol C Tables 4.2.6.8 and 6.1.1.4'
Cu Cu -1.9646 0.5888 'International Tables Vol C Tables 4.2.6.8 and 6.1.1.4'

loop_
_geom_angle_atom_site_label_1
_geom_angle_atom_site_label_2
_geom_angle_atom_site_label_3
_geom_angle_site_symmetry_3
_geom_angle
_geom_angle_publ_flag
O1 Cu N1 . 93.69(8) y
O1 Cu O2 . 175.40(8) y
N1 Cu O2 . 83.83(8) y
O1 Cu N2 . 90.90(8) y
N1 Cu N2 . 164.74(9) y
O2 Cu N2 . 92.48(8) y
O1 Cu O1 3_765 86.89(7) y
N1 Cu O1 3_765 101.31(8) y
O2 Cu O1 3_765 89.78(7) y
N2 Cu O1 3_765 93.46(8) y
C1 O1 Cu . 125.97(16) ?
C7 N1 C8 . 120.1(2) ?
C7 N1 Cu . 125.22(18) ?
C8 N1 Cu . 114.68(16) ?
O1 C1 C6 . 124.1(2) ?
O1 C1 C2 . 118.7(2) ?
C6 C1 C2 . 117.3(2) ?
C9 O2 Cu . 115.56(16) ?
C12 N2 C14 . 105.4(2) ?
C12 N2 Cu . 128.14(18) ?
C14 N2 Cu . 126.45(18) ?
C3 C2 C1 . 121.8(3) ?
C3 C2 H2 . 119.11(18) ?
C1 C2 H2 . 119.11(17) ?
C12 N3 C13 . 107.2(2) ?
C12 N3 H31 . 126.38(15) ?
C13 N3 H31 . 126.38(16) ?
C2 C3 C4 . 121.1(3) ?
C2 C3 H3 . 119.45(18) ?
C4 C3 H3 . 119.45(16) ?
C5 C4 C3 . 118.6(3) ?
C5 C4 H4 . 120.68(19) ?
C3 C4 H4 . 120.68(16) ?
C4 C5 C6 . 122.1(3) ?
C4 C5 H5 . 118.94(19) ?
C6 C5 H5 . 118.94(17) ?
C1 C6 C5 . 119.1(2) ?
C1 C6 C7 . 123.3(2) ?
C5 C6 C7 . 117.5(3) ?
N1 C7 C6 . 125.7(2) ?
N1 C7 H7 . 117.13(15) ?
C6 C7 H7 . 117.13(15) ?
N1 C8 C10 . 110.3(2) ?
N1 C8 C11 . 111.3(2) ?
C10 C8 C11 . 111.9(3) ?
N1 C8 C9 . 106.7(2) ?
C10 C8 C9 . 109.2(2) ?
C11 C8 C9 . 107.2(2) ?
O3 C9 O2 . 124.1(2) ?
O3 C9 C8 . 117.4(2) ?
O2 C9 C8 . 118.5(2) ?
C8 C10 H10A . 109.47(17) ?
C8 C10 H10B . 109.47(16) ?
H10A C10 H10B . 109.5 ?
C8 C10 H10C . 109.47(15) ?
H10A C10 H10C . 109.5 ?
H10B C10 H10C . 109.5 ?
C8 C11 H11A . 109.47(17) ?
C8 C11 H11B . 109.47(15) ?
H11A C11 H11B . 109.5 ?
C8 C11 H11C . 109.47(15) ?
H11A C11 H11C . 109.5 ?
H11B C11 H11C . 109.5 ?
N2 C12 N3 . 111.4(2) ?
N2 C12 H12 . 124.29(15) ?
N3 C12 H12 . 124.29(15) ?
C14 C13 N3 . 106.7(3) ?
C14 C13 H13 . 126.63(17) ?
N3 C13 H13 . 126.63(16) ?
C13 C14 N2 . 109.2(2) ?
C13 C14 H14 . 125.42(17) ?
N2 C14 H14 . 125.42(15) ?

loop_
_geom_bond_atom_site_label_1
_geom_bond_atom_site_label_2
_geom_bond_site_symmetry_2
_geom_bond_distance
_geom_bond_publ_flag
Cu O1 . 1.9127(18) y
Cu N1 . 1.933(2) y
Cu O2 . 1.9434(18) y
Cu N2 . 1.962(2) y
Cu O1 3_765 2.623(2) y
O1 C1 . 1.316(3) ?
N1 C7 . 1.289(3) ?
N1 C8 . 1.481(3) ?
C1 C6 . 1.413(4) ?
C1 C2 . 1.413(4) ?
O2 C9 . 1.275(3) ?
N2 C12 . 1.319(3) ?
N2 C14 . 1.370(3) ?
C2 C3 . 1.370(4) ?
C2 H2 . .9300 ?
O3 C9 . 1.238(3) ?
N3 C12 . 1.325(3) ?
N3 C13 . 1.360(4) ?
N3 H31 . .8600 ?
C3 C4 . 1.386(5) ?
C3 H3 . .9300 ?
C4 C5 . 1.367(4) ?
C4 H4 . .9300 ?
C5 C6 . 1.415(4) ?
C5 H5 . .9300 ?
C6 C7 . 1.432(4) ?
C7 H7 . .9300 ?
C8 C10 . 1.523(4) ?
C8 C11 . 1.529(4) ?
C8 C9 . 1.536(4) ?
C10 H10A . .9600 ?
C10 H10B . .9600 ?
C10 H10C . .9600 ?
C11 H11A . .9600 ?
C11 H11B . .9600 ?
C11 H11C . .9600 ?
C12 H12 . .9300 ?
C13 C14 . 1.344(4) ?
C13 H13 . .9300 ?
C14 H14 . .9300 ?

loop_
_geom_hbond_atom_site_label_D
_geom_hbond_atom_site_label_H
_geom_hbond_atom_site_label_A
_geom_hbond_site_symmetry_A
_geom_hbond_distance_DH
_geom_hbond_distance_HA
_geom_hbond_distance_DA
_geom_hbond_angle_DHA
_geom_hbond_publ_flag
N3 H31 O3 1_665 0.86 1.85 2.707(3) 178 yes

loop_
_geom_torsion_atom_site_label_1
_geom_torsion_atom_site_label_2
_geom_torsion_atom_site_label_3
_geom_torsion_atom_site_label_4
_geom_torsion_site_symmetry_1
_geom_torsion
N1 Cu O1 C1 . 15.7(2)
O2 Cu O1 C1 . 73.0(10)
N2 Cu O1 C1 . -149.8(2)
O1 Cu O1 C1 3_765 116.8(2)
O1 Cu N1 C7 . -10.1(2)
O2 Cu N1 C7 . 173.8(2)
N2 Cu N1 C7 . 97.1(4)
O1 Cu N1 C7 3_765 -97.7(2)
O1 Cu N1 C8 . 170.89(18)
O2 Cu N1 C8 . -5.21(18)
N2 Cu N1 C8 . -81.9(4)
O1 Cu N1 C8 3_765 83.33(18)
Cu O1 C1 C6 . -12.9(4)
Cu O1 C1 C2 . 168.91(19)
O1 Cu O2 C9 . -49.6(10)
N1 Cu O2 C9 . 8.1(2)
N2 Cu O2 C9 . 173.2(2)
O1 Cu O2 C9 3_765 -93.3(2)
O1 Cu N2 C12 . -150.0(2)
N1 Cu N2 C12 . 102.4(4)
O2 Cu N2 C12 . 26.9(2)
O1 Cu N2 C12 3_765 -63.1(2)
O1 Cu N2 C14 . 29.9(2)
N1 Cu N2 C14 . -77.6(4)
O2 Cu N2 C14 . -153.2(2)
O1 Cu N2 C14 3_765 116.9(2)
O1 C1 C2 C3 . 177.5(3)
C6 C1 C2 C3 . -0.8(4)
C1 C2 C3 C4 . 1.0(5)
C2 C3 C4 C5 . -0.7(5)
C3 C4 C5 C6 . 0.3(5)
O1 C1 C6 C5 . -177.9(3)
C2 C1 C6 C5 . 0.3(4)
O1 C1 C6 C7 . -0.1(4)
C2 C1 C6 C7 . 178.1(3)
C4 C5 C6 C1 . -0.1(5)
C4 C5 C6 C7 . -178.0(3)
C8 N1 C7 C6 . -179.3(2)
Cu N1 C7 C6 . 1.8(4)
C1 C6 C7 N1 . 6.0(4)
C5 C6 C7 N1 . -176.1(3)
C7 N1 C8 C10 . 64.6(3)
Cu N1 C8 C10 . -116.4(2)
C7 N1 C8 C11 . -60.3(3)
Cu N1 C8 C11 . 118.7(2)
C7 N1 C8 C9 . -177.0(2)
Cu N1 C8 C9 . 2.1(3)
Cu O2 C9 O3 . 171.6(2)
Cu O2 C9 C8 . -9.2(3)
N1 C8 C9 O3 . -176.1(3)
C10 C8 C9 O3 . -56.9(3)
C11 C8 C9 O3 . 64.5(3)
N1 C8 C9 O2 . 4.6(3)
C10 C8 C9 O2 . 123.8(3)
C11 C8 C9 O2 . -114.8(3)
C14 N2 C12 N3 . -0.8(3)
Cu N2 C12 N3 . 179.15(18)
C13 N3 C12 N2 . 1.2(3)
C12 N3 C13 C14 . -1.1(4)
N3 C13 C14 N2 . 0.7(4)
C12 N2 C14 C13 . 0.1(4)
Cu N2 C14 C13 . -179.9(2)
